data_4027293
loop_
_publ_author_name
'Sergiy V. Rosokha'
'Vasiliy Korotchenko'
'Charlotte L. Stern'
'Vladimir Zaitsev'
'Jeremy T. Ritzert'

_publ_section_title
;
 Substituent-Induced Switch of the Role of Charge-Transfer Complexes in
 the Diels-Alder Reactions of o-Chloranil and Styrenes
;
_journal_name_full 'Journal of Organic Chemistry'
_journal_page_first 5971
_journal_page_last 5981
_journal_paper_doi 10.1021/jo300614k
_journal_volume 77
_journal_year 2012
_chemical_formula_moiety 'C15 H12 Cl4 O4'
_chemical_formula_sum 'C15 H12 Cl4 O4'
_chemical_formula_weight 398.05
_chemical_name_systematic
; 
 ? 
;
_space_group_IT_number 2
_symmetry_cell_setting triclinic
_symmetry_space_group_name_Hall '-P 1'
_symmetry_space_group_name_H-M 'P -1'
_atom_sites_solution_hydrogens geom
_atom_sites_solution_primary direct
_atom_sites_solution_secondary difmap
_audit_creation_method SHELXL-97
_cell_angle_alpha 85.824(6)
_cell_angle_beta 79.449(5)
_cell_angle_gamma 89.246(5)
_cell_formula_units_Z 2
_cell_length_a 7.1671(18)
_cell_length_b 10.654(3)
_cell_length_c 12.606(3)
_cell_measurement_reflns_used 7905
_cell_measurement_temperature 173(2)
_cell_measurement_theta_max 30.84
_cell_measurement_theta_min 2.44
_cell_volume 943.8(4)
_computing_cell_refinement 'Bruker SMART'
_computing_data_collection 'Bruker SMART'
_computing_data_reduction 'Bruker SAINT'
_computing_molecular_graphics 'Bruker SHELXTL'
_computing_publication_material 'Bruker SHELXTL'
_computing_structure_refinement 'SHELXL-97 (Sheldrick, 2008)'
_computing_structure_solution 'SHELXS-97 (Sheldrick, 2008)'
_diffrn_ambient_temperature 173(2)
_diffrn_measured_fraction_theta_full 0.996
_diffrn_measured_fraction_theta_max 0.996
_diffrn_measurement_device_type 'CCD area detector'
_diffrn_measurement_method 'phi and omega scans'
_diffrn_radiation_monochromator graphite
_diffrn_radiation_source 'fine-focus sealed tube'
_diffrn_radiation_type MoK\a
_diffrn_radiation_wavelength 0.71073
_diffrn_reflns_av_R_equivalents 0.0000
_diffrn_reflns_av_sigmaI/netI 0.0448
_diffrn_reflns_limit_h_max 9
_diffrn_reflns_limit_h_min -9
_diffrn_reflns_limit_k_max 14
_diffrn_reflns_limit_k_min -14
_diffrn_reflns_limit_l_max 16
_diffrn_reflns_limit_l_min 0
_diffrn_reflns_number 4667
_diffrn_reflns_theta_full 28.28
_diffrn_reflns_theta_max 28.28
_diffrn_reflns_theta_min 1.65
_exptl_absorpt_coefficient_mu 0.640
_exptl_absorpt_correction_type none
_exptl_crystal_colour yellow
_exptl_crystal_density_diffrn 1.401
_exptl_crystal_description pyramid
_exptl_crystal_F_000 404
_exptl_crystal_size_max 0.40
_exptl_crystal_size_mid 0.40
_exptl_crystal_size_min 0.20
_platon_squeeze_details
;
 Diffuse, disordered solvent molecules could not be adequately modeled.  The
 bypass procedure in Platon (Spek, 1990) was used to remove the electronic
 contribution from these solvents. The total potential solvent accessible void
 volume was 194.2 Ang^3^ and the electron count / cell = 48. As the exact
 solvent content is not known, the reported formula reflects only the atoms
 used in the refinement.

;
_refine_diff_density_max 0.935
_refine_diff_density_min -0.248
_refine_diff_density_rms 0.096
_refine_ls_extinction_method none
_refine_ls_goodness_of_fit_ref 1.103
_refine_ls_hydrogen_treatment constr
_refine_ls_matrix_type full
_refine_ls_number_parameters 208
_refine_ls_number_reflns 4667
_refine_ls_number_restraints 0
_refine_ls_restrained_S_all 1.103
_refine_ls_R_factor_all 0.0476
_refine_ls_R_factor_gt 0.0433
_refine_ls_shift/su_max 0.001
_refine_ls_shift/su_mean 0.000
_refine_ls_structure_factor_coef Fsqd
_refine_ls_weighting_details 'calc w=1/[\s^2^(Fo^2^)+(0.0639P)^2^+0.2154P] where P=(Fo^2^+2Fc^2^)/3'
_refine_ls_weighting_scheme calc
_refine_ls_wR_factor_gt 0.1135
_refine_ls_wR_factor_ref 0.1155
_reflns_number_gt 4151
_reflns_number_total 4667
_reflns_threshold_expression >2sigma(I)
_cod_data_source_file jo300614k_si_007.cif
_cod_data_source_block vas5
_cod_database_code 4027293

loop_
_symmetry_equiv_pos_as_xyz
'x, y, z'
'-x, -y, -z'

loop_
_atom_site_label
_atom_site_type_symbol
_atom_site_fract_x
_atom_site_fract_y
_atom_site_fract_z
_atom_site_U_iso_or_equiv
_atom_site_adp_type
_atom_site_occupancy
_atom_site_symmetry_multiplicity
_atom_site_calc_flag
_atom_site_refinement_flags
Cl3 Cl 0.42066(6) 0.67928(4) 0.83476(3) 0.02323(12) Uani 1 1 d .
Cl4 Cl 0.28268(7) 0.44039(4) 0.98440(3) 0.02848(12) Uani 1 1 d .
Cl5 Cl -0.01620(7) 0.25773(4) 0.90900(4) 0.03184(13) Uani 1 1 d .
Cl6 Cl -0.12369(7) 0.32185(4) 0.68157(4) 0.02871(13) Uani 1 1 d .
O2 O 0.51102(17) 0.55329(12) 0.63260(10) 0.0257(3) Uani 1 1 d .
O11 O 0.32535(19) 0.31461(12) 0.64593(11) 0.0274(3) Uani 1 1 d .
H11A H 0.2848 0.2656 0.6061 0.041 Uiso 1 1 calc R
O12 O 0.19656(18) 0.46813(12) 0.54109(10) 0.0245(3) Uani 1 1 d .
H12A H 0.2951 0.4571 0.4952 0.037 Uiso 1 1 calc R
O21 O 0.2442(2) 1.12192(12) 0.52629(11) 0.0295(3) Uani 1 1 d .
C1 C 0.2286(2) 0.42798(15) 0.64303(13) 0.0201(3) Uani 1 1 d .
C2 C 0.3565(2) 0.52437(15) 0.68290(13) 0.0183(3) Uani 1 1 d .
C3 C 0.2625(2) 0.57952(15) 0.78827(13) 0.0176(3) Uani 1 1 d .
C4 C 0.1986(2) 0.46589(15) 0.86650(13) 0.0197(3) Uani 1 1 d .
C5 C 0.0788(2) 0.38935(15) 0.83412(13) 0.0206(3) Uani 1 1 d .
C6 C 0.0343(2) 0.42690(15) 0.72292(13) 0.0198(3) Uani 1 1 d .
C7 C -0.0495(2) 0.56075(16) 0.72296(14) 0.0204(3) Uani 1 1 d .
H7A H -0.1779 0.5592 0.7682 0.024 Uiso 1 1 calc R
H7B H -0.0613 0.5908 0.6483 0.024 Uiso 1 1 calc R
C8 C 0.0792(2) 0.65287(15) 0.76770(13) 0.0188(3) Uani 1 1 d .
H8A H 0.0086 0.6753 0.8398 0.023 Uiso 1 1 calc R
C11 C 0.1226(2) 0.77477(15) 0.69883(13) 0.0193(3) Uani 1 1 d .
C12 C 0.1097(3) 0.88769(17) 0.74902(14) 0.0248(4) Uani 1 1 d .
H12B H 0.0726 0.8864 0.8254 0.030 Uiso 1 1 calc R
C13 C 0.1499(3) 1.00158(17) 0.68979(15) 0.0272(4) Uani 1 1 d .
H13A H 0.1401 1.0775 0.7255 0.033 Uiso 1 1 calc R
C14 C 0.2046(2) 1.00501(16) 0.57821(15) 0.0231(3) Uani 1 1 d .
C15 C 0.2185(3) 0.89386(16) 0.52584(14) 0.0225(3) Uani 1 1 d .
H15A H 0.2565 0.8956 0.4495 0.027 Uiso 1 1 calc R
C16 C 0.1762(2) 0.77981(15) 0.58664(14) 0.0216(3) Uani 1 1 d .
H16A H 0.1841 0.7040 0.5508 0.026 Uiso 1 1 calc R
C17 C 0.3041(3) 1.13032(18) 0.41127(16) 0.0293(4) Uani 1 1 d .
H17A H 0.3267 1.2187 0.3851 0.044 Uiso 1 1 calc R
H17B H 0.2050 1.0958 0.3775 0.044 Uiso 1 1 calc R
H17C H 0.4215 1.0822 0.3925 0.044 Uiso 1 1 calc R

loop_
_atom_site_aniso_label
_atom_site_aniso_U_11
_atom_site_aniso_U_22
_atom_site_aniso_U_33
_atom_site_aniso_U_23
_atom_site_aniso_U_13
_atom_site_aniso_U_12
Cl3 0.0253(2) 0.0240(2) 0.0221(2) -0.00132(16) -0.00860(15) -0.00603(15)
Cl4 0.0352(2) 0.0332(2) 0.0185(2) 0.00611(17) -0.01139(17) -0.00595(18)
Cl5 0.0407(3) 0.0275(2) 0.0265(2) 0.01048(18) -0.00770(18) -0.01322(19)
Cl6 0.0331(2) 0.0263(2) 0.0292(2) 0.00087(17) -0.01238(18) -0.01139(17)
O2 0.0217(6) 0.0302(7) 0.0234(6) -0.0033(5) 0.0011(5) -0.0040(5)
O11 0.0319(7) 0.0208(6) 0.0320(7) -0.0069(5) -0.0109(5) 0.0039(5)
O12 0.0251(6) 0.0331(7) 0.0154(6) -0.0007(5) -0.0043(4) 0.0003(5)
O21 0.0424(8) 0.0165(6) 0.0303(7) 0.0033(5) -0.0100(6) -0.0067(5)
C1 0.0236(8) 0.0199(8) 0.0178(7) -0.0016(6) -0.0060(6) -0.0011(6)
C2 0.0226(8) 0.0159(7) 0.0169(7) 0.0019(6) -0.0061(6) 0.0010(6)
C3 0.0200(7) 0.0183(7) 0.0151(7) 0.0005(6) -0.0055(6) -0.0023(6)
C4 0.0228(8) 0.0218(8) 0.0142(7) 0.0030(6) -0.0045(6) -0.0001(6)
C5 0.0247(8) 0.0181(8) 0.0178(8) 0.0042(6) -0.0029(6) -0.0023(6)
C6 0.0232(8) 0.0175(7) 0.0198(8) 0.0012(6) -0.0069(6) -0.0056(6)
C7 0.0196(7) 0.0210(8) 0.0210(8) 0.0009(6) -0.0061(6) -0.0017(6)
C8 0.0199(7) 0.0194(8) 0.0169(7) -0.0003(6) -0.0034(6) 0.0004(6)
C11 0.0205(7) 0.0182(7) 0.0200(8) 0.0009(6) -0.0064(6) -0.0006(6)
C12 0.0310(9) 0.0223(8) 0.0219(8) -0.0027(7) -0.0065(7) 0.0012(7)
C13 0.0363(10) 0.0179(8) 0.0289(9) -0.0043(7) -0.0088(7) -0.0001(7)
C14 0.0251(8) 0.0160(8) 0.0296(9) 0.0025(7) -0.0104(7) -0.0018(6)
C15 0.0285(8) 0.0205(8) 0.0192(8) 0.0010(6) -0.0069(6) -0.0016(6)
C16 0.0283(8) 0.0157(7) 0.0214(8) -0.0015(6) -0.0065(6) 0.0001(6)
C17 0.0310(9) 0.0246(9) 0.0325(10) 0.0068(7) -0.0094(8) -0.0058(7)

loop_
_atom_type_symbol
_atom_type_description
_atom_type_scat_dispersion_real
_atom_type_scat_dispersion_imag
_atom_type_scat_source
C C 0.0033 0.0016 'International Tables Vol C Tables 4.2.6.8 and 6.1.1.4'
H H 0.0000 0.0000 'International Tables Vol C Tables 4.2.6.8 and 6.1.1.4'
O O 0.0106 0.0060 'International Tables Vol C Tables 4.2.6.8 and 6.1.1.4'
Cl Cl 0.1484 0.1585 'International Tables Vol C Tables 4.2.6.8 and 6.1.1.4'

loop_
_geom_angle_atom_site_label_1
_geom_angle_atom_site_label_2
_geom_angle_atom_site_label_3
_geom_angle
C1 O11 H11A 109.5
C1 O12 H12A 109.5
C14 O21 C17 118.16(14)
O12 C1 O11 113.55(14)
O12 C1 C2 109.92(13)
O11 C1 C2 105.17(13)
O12 C1 C6 108.05(13)
O11 C1 C6 113.49(14)
C2 C1 C6 106.39(13)
O2 C2 C3 124.84(15)
O2 C2 C1 122.00(15)
C3 C2 C1 113.13(13)
C4 C3 C2 105.08(13)
C4 C3 C8 107.48(13)
C2 C3 C8 108.41(13)
C4 C3 Cl3 113.46(11)
C2 C3 Cl3 111.03(11)
C8 C3 Cl3 111.07(11)
C5 C4 C3 114.93(14)
C5 C4 Cl4 123.93(13)
C3 C4 Cl4 121.12(12)
C4 C5 C6 114.43(14)
C4 C5 Cl5 123.55(13)
C6 C5 Cl5 122.01(12)
C5 C6 C7 108.99(13)
C5 C6 C1 105.93(13)
C7 C6 C1 109.13(13)
C5 C6 Cl6 113.26(11)
C7 C6 Cl6 109.82(11)
C1 C6 Cl6 109.59(11)
C6 C7 C8 110.81(13)
C6 C7 H7A 109.5
C8 C7 H7A 109.5
C6 C7 H7B 109.5
C8 C7 H7B 109.5
H7A C7 H7B 108.1
C11 C8 C7 114.28(13)
C11 C8 C3 113.10(13)
C7 C8 C3 108.18(13)
C11 C8 H8A 106.9
C7 C8 H8A 106.9
C3 C8 H8A 106.9
C16 C11 C12 118.03(15)
C16 C11 C8 122.94(15)
C12 C11 C8 119.03(15)
C13 C12 C11 121.27(16)
C13 C12 H12B 119.4
C11 C12 H12B 119.4
C12 C13 C14 120.03(16)
C12 C13 H13A 120.0
C14 C13 H13A 120.0
O21 C14 C13 116.00(15)
O21 C14 C15 123.99(16)
C13 C14 C15 120.00(16)
C14 C15 C16 119.28(16)
C14 C15 H15A 120.4
C16 C15 H15A 120.4
C11 C16 C15 121.37(15)
C11 C16 H16A 119.3
C15 C16 H16A 119.3
O21 C17 H17A 109.5
O21 C17 H17B 109.5
H17A C17 H17B 109.5
O21 C17 H17C 109.5
H17A C17 H17C 109.5
H17B C17 H17C 109.5

loop_
_geom_bond_atom_site_label_1
_geom_bond_atom_site_label_2
_geom_bond_distance
Cl3 C3 1.7675(17)
Cl4 C4 1.7062(16)
Cl5 C5 1.7082(17)
Cl6 C6 1.7725(17)
O2 C2 1.203(2)
O11 C1 1.386(2)
O11 H11A 0.8400
O12 C1 1.383(2)
O12 H12A 0.8400
O21 C14 1.372(2)
O21 C17 1.431(2)
C1 C2 1.554(2)
C1 C6 1.562(2)
C2 C3 1.529(2)
C3 C4 1.524(2)
C3 C8 1.572(2)
C4 C5 1.328(2)
C5 C6 1.518(2)
C6 C7 1.540(2)
C7 C8 1.558(2)
C7 H7A 0.9900
C7 H7B 0.9900
C8 C11 1.512(2)
C8 H8A 1.0000
C11 C16 1.393(2)
C11 C12 1.394(2)
C12 C13 1.382(3)
C12 H12B 0.9500
C13 C14 1.387(3)
C13 H13A 0.9500
C14 C15 1.391(2)
C15 C16 1.394(2)
C15 H15A 0.9500
C16 H16A 0.9500
C17 H17A 0.9800
C17 H17B 0.9800
C17 H17C 0.9800

loop_
_geom_torsion_atom_site_label_1
_geom_torsion_atom_site_label_2
_geom_torsion_atom_site_label_3
_geom_torsion_atom_site_label_4
_geom_torsion
O12 C1 C2 O2 -57.4(2)
O11 C1 C2 O2 65.2(2)
C6 C1 C2 O2 -174.13(15)
O12 C1 C2 C3 120.73(15)
O11 C1 C2 C3 -116.69(14)
C6 C1 C2 C3 3.98(18)
O2 C2 C3 C4 -129.36(17)
C1 C2 C3 C4 52.60(16)
O2 C2 C3 C8 115.96(18)
C1 C2 C3 C8 -62.09(17)
O2 C2 C3 Cl3 -6.3(2)
C1 C2 C3 Cl3 175.65(10)
C2 C3 C4 C5 -58.83(18)
C8 C3 C4 C5 56.49(18)
Cl3 C3 C4 C5 179.69(12)
C2 C3 C4 Cl4 119.60(13)
C8 C3 C4 Cl4 -125.08(13)
Cl3 C3 C4 Cl4 -1.88(17)
C3 C4 C5 C6 2.3(2)
Cl4 C4 C5 C6 -176.05(12)
C3 C4 C5 Cl5 -178.65(12)
Cl4 C4 C5 Cl5 3.0(2)
C4 C5 C6 C7 -58.11(19)
Cl5 C5 C6 C7 122.85(14)
C4 C5 C6 C1 59.19(18)
Cl5 C5 C6 C1 -119.85(14)
C4 C5 C6 Cl6 179.33(12)
Cl5 C5 C6 Cl6 0.29(19)
O12 C1 C6 C5 -176.95(13)
O11 C1 C6 C5 56.20(17)
C2 C1 C6 C5 -58.96(16)
O12 C1 C6 C7 -59.75(16)
O11 C1 C6 C7 173.40(13)
C2 C1 C6 C7 58.24(16)
O12 C1 C6 Cl6 60.54(15)
O11 C1 C6 Cl6 -66.31(16)
C2 C1 C6 Cl6 178.53(10)
C5 C6 C7 C8 50.93(17)
C1 C6 C7 C8 -64.32(17)
Cl6 C6 C7 C8 175.53(11)
C6 C7 C8 C11 131.94(14)
C6 C7 C8 C3 4.99(18)
C4 C3 C8 C11 174.92(13)
C2 C3 C8 C11 -71.98(17)
Cl3 C3 C8 C11 50.26(16)
C4 C3 C8 C7 -57.45(16)
C2 C3 C8 C7 55.65(16)
Cl3 C3 C8 C7 177.90(10)
C7 C8 C11 C16 -45.3(2)
C3 C8 C11 C16 79.1(2)
C7 C8 C11 C12 135.05(16)
C3 C8 C11 C12 -100.58(18)
C16 C11 C12 C13 -0.4(3)
C8 C11 C12 C13 179.28(16)
C11 C12 C13 C14 -0.1(3)
C17 O21 C14 C13 179.05(16)
C17 O21 C14 C15 -0.2(3)
C12 C13 C14 O21 -179.14(16)
C12 C13 C14 C15 0.2(3)
O21 C14 C15 C16 179.52(16)
C13 C14 C15 C16 0.3(3)
C12 C11 C16 C15 0.8(3)
C8 C11 C16 C15 -178.82(16)
C14 C15 C16 C11 -0.8(3)

loop_
_platon_squeeze_void_nr
_platon_squeeze_void_average_x
_platon_squeeze_void_average_y
_platon_squeeze_void_average_z
_platon_squeeze_void_volume
_platon_squeeze_void_count_electrons
_platon_squeeze_void_content
1 0.138 0.000 1.000 191 48 ' '
